data_7200750
loop_
_publ_author_name
'Raatikainen, Kari'
'Rissanen, Kari'

_publ_section_title
;
 Hierarchical halogen bonding induces polymorphism
;
_journal_issue 5
_journal_name_full CrystEngComm
_journal_page_first 750
_journal_paper_doi 10.1039/b821085n
_journal_volume 11
_journal_year 2009
_chemical_compound_source 'synthesis as described'
_chemical_formula_moiety 'C6 H12 N2, 2(C6 H3 I N2 O4)'
_chemical_formula_sum 'C18 H18 I2 N6 O8'
_chemical_formula_weight 700.18
_chemical_name_systematic
;
?
;
_space_group_IT_number 14
_symmetry_cell_setting monoclinic
_symmetry_Int_Tables_number 14
_symmetry_space_group_name_Hall '-P 2yn'
_symmetry_space_group_name_H-M 'P 1 21/n 1'
_atom_sites_solution_hydrogens geom
_atom_sites_solution_primary direct
_atom_sites_solution_secondary difmap
_audit_creation_date 2008-09-03T16:01:12-00:00
_audit_creation_method 'WinGX routine CIF_UPDATE'
_cell_angle_alpha 90
_cell_angle_beta 106.1680(10)
_cell_angle_gamma 90
_cell_formula_units_Z 4
_cell_length_a 14.2543(2)
_cell_length_b 9.1438(2)
_cell_length_c 18.6546(4)
_cell_measurement_reflns_used 8189
_cell_measurement_temperature 123(2)
_cell_measurement_theta_max 27.50
_cell_measurement_theta_min 0.41
_cell_measurement_wavelength 0.71073
_cell_volume 2335.25(8)
_computing_cell_refinement 'HKL Scalepack (Otwinowski & Minor 1997)'
_computing_data_collection 'Collect (Bruker AXS BV, 1997-2004)'
_computing_data_reduction 'HKL Denzo and Scalepack (Otwinowski & Minor 1997)'
_computing_molecular_graphics 'Ortep-3 for Windows (Farrugia, 1997)'
_computing_publication_material 'WinGX publication routines (Farrugia, 1999)'
_computing_structure_refinement 'SHELXL-97 (Sheldrick, 1997)'
_computing_structure_solution 'SHELXS-86 (Sheldrick, 1986)'
_diffrn_ambient_temperature 123(2)
_diffrn_detector 'CCD plate'
_diffrn_detector_area_resol_mean 9
_diffrn_measured_fraction_theta_full 0.999
_diffrn_measured_fraction_theta_max 0.999
_diffrn_measurement_device '95mm CCD camera on \k-goniostat'
_diffrn_measurement_device_type KappaCCD
_diffrn_measurement_method 'CCD rotation images, thick slices'
_diffrn_orient_matrix_type 'by Bruker AXS Collect from scalepack cell'
_diffrn_orient_matrix_UB_11 -0.301121E-1
_diffrn_orient_matrix_UB_12 -0.186203E-1
_diffrn_orient_matrix_UB_13 -0.543856E-1
_diffrn_orient_matrix_UB_21 0.663439E-1
_diffrn_orient_matrix_UB_22 0
_diffrn_orient_matrix_UB_23 -0.83102E-2
_diffrn_orient_matrix_UB_31 0.52028E-2
_diffrn_orient_matrix_UB_32 -0.107767
_diffrn_orient_matrix_UB_33 0.93969E-2
_diffrn_radiation_monochromator graphite
_diffrn_radiation_probe x-ray
_diffrn_radiation_type MoK\a
_diffrn_radiation_wavelength 0.71073
_diffrn_reflns_av_R_equivalents 0.0466
_diffrn_reflns_av_unetI/netI 0.0294
_diffrn_reflns_limit_h_max 16
_diffrn_reflns_limit_h_min -16
_diffrn_reflns_limit_k_max 10
_diffrn_reflns_limit_k_min -10
_diffrn_reflns_limit_l_max 22
_diffrn_reflns_limit_l_min -22
_diffrn_reflns_number 29926
_diffrn_reflns_theta_full 25
_diffrn_reflns_theta_max 25
_diffrn_reflns_theta_min 2.5
_diffrn_source 'Enraf Nonius FR590'
_exptl_absorpt_coefficient_mu 2.75
_exptl_absorpt_correction_T_max 0.577
_exptl_absorpt_correction_T_min 0.491
_exptl_absorpt_correction_type multi-scan
_exptl_absorpt_process_details '(Blessing et al., 1995)'
_exptl_crystal_colour orange
_exptl_crystal_density_diffrn 1.992
_exptl_crystal_density_method 'not measured'
_exptl_crystal_description block
_exptl_crystal_F_000 1352
_exptl_crystal_size_max 0.3
_exptl_crystal_size_mid 0.2
_exptl_crystal_size_min 0.2
_refine_diff_density_max 1.723
_refine_diff_density_min -0.843
_refine_diff_density_rms 0.094
_refine_ls_extinction_method none
_refine_ls_goodness_of_fit_ref 1.037
_refine_ls_hydrogen_treatment constr
_refine_ls_matrix_type full
_refine_ls_number_parameters 307
_refine_ls_number_reflns 4100
_refine_ls_number_restraints 0
_refine_ls_restrained_S_all 1.037
_refine_ls_R_factor_all 0.0318
_refine_ls_R_factor_gt 0.0278
_refine_ls_shift/su_max 0.001
_refine_ls_shift/su_mean 0
_refine_ls_structure_factor_coef Fsqd
_refine_ls_weighting_details 'calc w=1/[\s^2^(Fo^2^)+(0.0121P)^2^+7.8512P] where P=(Fo^2^+2Fc^2^)/3'
_refine_ls_weighting_scheme calc
_refine_ls_wR_factor_gt 0.0595
_refine_ls_wR_factor_ref 0.0613
_reflns_number_gt 3763
_reflns_number_total 4100
_reflns_threshold_expression >2sigma(I)
_cod_data_source_file b821085n.txt
_cod_data_source_block 2
_cod_original_sg_symbol_H-M 'P 21/n'
_cod_database_code 7200750

loop_
_symmetry_equiv_pos_as_xyz
'x, y, z'
'-x+1/2, y+1/2, -z+1/2'
'-x, -y, -z'
'x-1/2, -y-1/2, z-1/2'

loop_
_atom_site_label
_atom_site_type_symbol
_atom_site_fract_x
_atom_site_fract_y
_atom_site_fract_z
_atom_site_U_iso_or_equiv
_atom_site_adp_type
_atom_site_occupancy
_atom_site_symmetry_multiplicity
_atom_site_calc_flag
_atom_site_refinement_flags
_atom_site_disorder_assembly
_atom_site_disorder_group
I1 I 0.50223(2) 0.67379(3) 0.400780(15) 0.03472(9) Uani 1 1 d . . .
C2 C 0.6211(3) 0.7939(4) 0.3874(2) 0.0243(8) Uani 1 1 d . . .
C3 C 0.6451(3) 0.7901(4) 0.3203(2) 0.0255(8) Uani 1 1 d . . .
H3 H 0.6113 0.7276 0.2809 0.031 Uiso 1 1 calc R . .
C4 C 0.7200(3) 0.8806(4) 0.3124(2) 0.0230(8) Uani 1 1 d . . .
C5 C 0.7707(3) 0.9741(4) 0.3677(2) 0.0229(8) Uani 1 1 d . . .
H5 H 0.821 1.0363 0.3609 0.028 Uiso 1 1 calc R . .
C6 C 0.7442(3) 0.9722(4) 0.4336(2) 0.0224(8) Uani 1 1 d . . .
C7 C 0.6711(3) 0.8831(4) 0.4459(2) 0.0219(8) Uani 1 1 d . . .
H7 H 0.6561 0.8832 0.4924 0.026 Uiso 1 1 calc R . .
N8 N 0.7457(3) 0.8792(4) 0.24090(19) 0.0291(8) Uani 1 1 d . . .
O9 O 0.7017(3) 0.7939(3) 0.19260(16) 0.0436(8) Uani 1 1 d . . .
O10 O 0.8083(2) 0.9641(3) 0.23350(16) 0.0372(7) Uani 1 1 d . . .
N11 N 0.7965(2) 1.0753(4) 0.49558(18) 0.0250(7) Uani 1 1 d . . .
O12 O 0.7766(2) 1.0617(4) 0.55388(16) 0.0425(8) Uani 1 1 d . . .
O13 O 0.8508(2) 1.1610(4) 0.48093(17) 0.0424(8) Uani 1 1 d . . .
I14 I 0.042295(17) 0.36106(3) 0.643304(13) 0.02125(8) Uani 1 1 d . . .
C15 C 0.1011(3) 0.3653(4) 0.5507(2) 0.0218(8) Uani 1 1 d . . .
C16 C 0.1737(3) 0.4648(4) 0.5461(2) 0.0214(8) Uani 1 1 d . . .
H16 H 0.1976 0.5351 0.5843 0.026 Uiso 1 1 calc R . .
C17 C 0.2096(3) 0.4581(4) 0.4848(2) 0.0209(8) Uani 1 1 d . . .
C18 C 0.1777(3) 0.3594(4) 0.4270(2) 0.0213(8) Uani 1 1 d . . .
H18 H 0.2046 0.3564 0.3857 0.026 Uiso 1 1 calc R . .
C19 C 0.1045(3) 0.2652(4) 0.4329(2) 0.0221(8) Uani 1 1 d . . .
C20 C 0.0663(3) 0.2643(4) 0.4933(2) 0.0226(8) Uani 1 1 d . . .
H20 H 0.0171 0.196 0.4958 0.027 Uiso 1 1 calc R . .
N21 N 0.0640(2) 0.1625(4) 0.37100(19) 0.0287(8) Uani 1 1 d . . .
O22 O 0.0884(2) 0.1778(3) 0.31361(16) 0.0385(7) Uani 1 1 d . . .
O23 O 0.0072(2) 0.0685(4) 0.38035(19) 0.0471(9) Uani 1 1 d . . .
N24 N 0.2857(2) 0.5634(4) 0.47960(18) 0.0275(8) Uani 1 1 d . . .
O25 O 0.3079(2) 0.5680(4) 0.42040(17) 0.0445(8) Uani 1 1 d . . .
O26 O 0.3214(2) 0.6418(4) 0.53301(16) 0.0384(8) Uani 1 1 d . . .
N27 N -0.1371(2) 0.2971(4) 0.85702(18) 0.0242(7) Uani 1 1 d . . .
C28 C -0.1709(3) 0.1914(5) 0.7959(2) 0.0325(10) Uani 1 1 d . . .
H28A H -0.2416 0.2059 0.7721 0.039 Uiso 1 1 calc R . .
H28B H -0.1613 0.0908 0.8162 0.039 Uiso 1 1 calc R . .
C29 C -0.1140(3) 0.2104(5) 0.7364(2) 0.0326(10) Uani 1 1 d . . .
H29A H -0.077 0.12 0.7335 0.039 Uiso 1 1 calc R . .
H29B H -0.1606 0.2279 0.6868 0.039 Uiso 1 1 calc R . .
N30 N -0.0465(2) 0.3343(3) 0.75669(17) 0.0199(7) Uani 1 1 d . . .
C31 C 0.0234(3) 0.3021(5) 0.8288(2) 0.0316(10) Uani 1 1 d . . .
H31A H 0.0697 0.3846 0.8438 0.038 Uiso 1 1 calc R . .
H31B H 0.0613 0.2134 0.8244 0.038 Uiso 1 1 calc R . .
C32 C -0.0316(3) 0.2774(5) 0.8890(2) 0.0293(9) Uani 1 1 d . . .
H32A H -0.0184 0.1773 0.9096 0.035 Uiso 1 1 calc R . .
H32B H -0.0074 0.3476 0.9305 0.035 Uiso 1 1 calc R . .
C33 C -0.1552(3) 0.4446(5) 0.8257(2) 0.0325(10) Uani 1 1 d . . .
H33A H -0.1308 0.5179 0.8657 0.039 Uiso 1 1 calc R . .
H33B H -0.2263 0.4599 0.8045 0.039 Uiso 1 1 calc R . .
C34 C -0.1024(3) 0.4648(5) 0.7636(2) 0.0328(10) Uani 1 1 d . . .
H34A H -0.1514 0.4845 0.7154 0.039 Uiso 1 1 calc R . .
H34B H -0.058 0.5501 0.7758 0.039 Uiso 1 1 calc R . .

loop_
_atom_site_aniso_label
_atom_site_aniso_U_11
_atom_site_aniso_U_22
_atom_site_aniso_U_33
_atom_site_aniso_U_23
_atom_site_aniso_U_13
_atom_site_aniso_U_12
I1 0.04534(18) 0.03322(16) 0.02641(15) -0.00025(11) 0.01134(13) -0.01842(13)
C2 0.025(2) 0.022(2) 0.026(2) 0.0038(16) 0.0072(17) -0.0019(16)
C3 0.034(2) 0.0187(19) 0.021(2) -0.0001(16) 0.0044(17) 0.0025(16)
C4 0.032(2) 0.0202(19) 0.0187(19) 0.0059(15) 0.0101(17) 0.0079(16)
C5 0.0180(19) 0.027(2) 0.023(2) 0.0027(16) 0.0049(16) 0.0029(16)
C6 0.0185(19) 0.024(2) 0.023(2) -0.0016(16) 0.0028(16) 0.0027(15)
C7 0.0227(19) 0.024(2) 0.0199(19) 0.0033(16) 0.0076(16) 0.0017(16)
N8 0.043(2) 0.0235(18) 0.0238(18) 0.0058(15) 0.0141(16) 0.0084(16)
O9 0.080(2) 0.0310(17) 0.0240(16) -0.0050(14) 0.0209(17) -0.0079(16)
O10 0.0432(18) 0.0420(18) 0.0327(17) 0.0053(14) 0.0209(14) -0.0025(15)
N11 0.0199(17) 0.0340(19) 0.0221(18) 0.0000(15) 0.0078(14) -0.0026(15)
O12 0.0486(19) 0.053(2) 0.0264(16) -0.0141(15) 0.0112(15) -0.0186(16)
O13 0.0344(17) 0.060(2) 0.0327(17) -0.0116(15) 0.0094(15) -0.0176(16)
I14 0.02067(13) 0.02605(14) 0.02001(13) 0.00298(10) 0.01063(10) 0.00079(9)
C15 0.0199(19) 0.028(2) 0.0194(19) 0.0039(16) 0.0091(16) 0.0028(16)
C16 0.0201(19) 0.025(2) 0.0197(19) -0.0021(16) 0.0060(16) -0.0004(15)
C17 0.0163(18) 0.028(2) 0.0188(19) 0.0035(16) 0.0053(15) -0.0001(15)
C18 0.0209(19) 0.027(2) 0.0161(18) 0.0028(15) 0.0055(16) 0.0035(16)
C19 0.0198(19) 0.023(2) 0.0211(19) -0.0039(16) 0.0022(16) 0.0007(15)
C20 0.0178(19) 0.026(2) 0.025(2) 0.0028(16) 0.0076(16) 0.0011(15)
N21 0.0274(19) 0.0294(19) 0.0287(19) -0.0076(15) 0.0067(16) -0.0011(15)
O22 0.054(2) 0.0408(18) 0.0204(15) -0.0058(13) 0.0090(14) -0.0074(15)
O23 0.047(2) 0.048(2) 0.054(2) -0.0261(17) 0.0257(17) -0.0246(16)
N24 0.0234(17) 0.036(2) 0.0246(18) -0.0011(15) 0.0098(15) -0.0067(15)
O25 0.053(2) 0.058(2) 0.0336(17) -0.0088(15) 0.0303(16) -0.0278(17)
O26 0.0320(16) 0.055(2) 0.0297(16) -0.0124(15) 0.0105(14) -0.0209(15)
N27 0.0271(18) 0.0248(17) 0.0244(17) 0.0038(14) 0.0133(15) 0.0044(14)
C28 0.034(2) 0.032(2) 0.037(2) -0.0002(19) 0.018(2) -0.0110(18)
C29 0.038(2) 0.036(2) 0.027(2) -0.0091(19) 0.016(2) -0.0152(19)
N30 0.0209(16) 0.0219(16) 0.0178(16) 0.0006(13) 0.0066(13) -0.0013(13)
C31 0.025(2) 0.048(3) 0.022(2) 0.0063(19) 0.0057(18) 0.0035(19)
C32 0.030(2) 0.038(2) 0.019(2) 0.0050(18) 0.0052(18) 0.0018(18)
C33 0.040(2) 0.030(2) 0.035(2) 0.0092(19) 0.022(2) 0.0101(19)
C34 0.043(3) 0.027(2) 0.036(2) 0.0117(19) 0.024(2) 0.0091(19)

loop_
_atom_type_symbol
_atom_type_description
_atom_type_scat_dispersion_real
_atom_type_scat_dispersion_imag
_atom_type_scat_source
C C 0.0033 0.0016 'International Tables Vol C Tables 4.2.6.8 and 6.1.1.4'
H H 0 0 'International Tables Vol C Tables 4.2.6.8 and 6.1.1.4'
N N 0.0061 0.0033 'International Tables Vol C Tables 4.2.6.8 and 6.1.1.4'
O O 0.0106 0.006 'International Tables Vol C Tables 4.2.6.8 and 6.1.1.4'
I I -0.4742 1.8119 'International Tables Vol C Tables 4.2.6.8 and 6.1.1.4'

loop_
_geom_angle_atom_site_label_1
_geom_angle_atom_site_label_2
_geom_angle_atom_site_label_3
_geom_angle
_geom_angle_site_symmetry_1
_geom_angle_site_symmetry_3
_geom_angle_publ_flag
C2 I1 O25 166.81(13) . . ?
C3 C2 C7 121.5(3) . . ?
C3 C2 I1 120.4(3) . . ?
C7 C2 I1 118.0(3) . . ?
C2 C3 C4 118.0(4) . . ?
C2 C3 H3 121 . . ?
C4 C3 H3 121 . . ?
C5 C4 C3 123.3(3) . . ?
C5 C4 N8 118.0(3) . . ?
C3 C4 N8 118.7(3) . . ?
C4 C5 C6 116.1(3) . . ?
C4 C5 H5 122 . . ?
C6 C5 H5 122 . . ?
C5 C6 C7 123.9(4) . . ?
C5 C6 N11 118.1(3) . . ?
C7 C6 N11 118.0(3) . . ?
C6 C7 C2 117.2(3) . . ?
C6 C7 H7 121.4 . . ?
C2 C7 H7 121.4 . . ?
O10 N8 O9 124.3(3) . . ?
O10 N8 C4 118.0(3) . . ?
O9 N8 C4 117.7(3) . . ?
O13 N11 O12 127.6(3) . . ?
O13 N11 C6 116.7(3) . . ?
O12 N11 C6 115.8(3) . . ?
C15 I14 N30 174.40(12) . . ?
C20 C15 C16 119.7(3) . . ?
C20 C15 I14 118.4(3) . . ?
C16 C15 I14 121.9(3) . . ?
C17 C16 C15 118.3(3) . . ?
C17 C16 H16 120.9 . . ?
C15 C16 H16 120.9 . . ?
C16 C17 C18 124.0(3) . . ?
C16 C17 N24 118.4(3) . . ?
C18 C17 N24 117.6(3) . . ?
C19 C18 C17 115.8(3) . . ?
C19 C18 H18 122.1 . . ?
C17 C18 H18 122.1 . . ?
C18 C19 C20 123.2(3) . . ?
C18 C19 N21 118.3(3) . . ?
C20 C19 N21 118.5(3) . . ?
C19 C20 C15 119.0(3) . . ?
C19 C20 H20 120.5 . . ?
C15 C20 H20 120.5 . . ?
O22 N21 O23 124.3(3) . . ?
O22 N21 C19 118.0(3) . . ?
O23 N21 C19 117.7(3) . . ?
O26 N24 O25 124.1(3) . . ?
O26 N24 C17 118.6(3) . . ?
O25 N24 C17 117.3(3) . . ?
N24 O25 I1 126.0(2) . . ?
C33 N27 C32 108.8(3) . . ?
C33 N27 C28 108.2(3) . . ?
C32 N27 C28 108.3(3) . . ?
N27 C28 C29 110.9(3) . . ?
N27 C28 H28A 109.5 . . ?
C29 C28 H28A 109.5 . . ?
N27 C28 H28B 109.5 . . ?
C29 C28 H28B 109.5 . . ?
H28A C28 H28B 108 . . ?
N30 C29 C28 109.7(3) . . ?
N30 C29 H29A 109.7 . . ?
C28 C29 H29A 109.7 . . ?
N30 C29 H29B 109.7 . . ?
C28 C29 H29B 109.7 . . ?
H29A C29 H29B 108.2 . . ?
C34 N30 C31 109.4(3) . . ?
C34 N30 C29 108.6(3) . . ?
C31 N30 C29 108.2(3) . . ?
C34 N30 I14 111.9(2) . . ?
C31 N30 I14 112.5(2) . . ?
C29 N30 I14 106.2(2) . . ?
N30 C31 C32 110.0(3) . . ?
N30 C31 H31A 109.7 . . ?
C32 C31 H31A 109.7 . . ?
N30 C31 H31B 109.7 . . ?
C32 C31 H31B 109.7 . . ?
H31A C31 H31B 108.2 . . ?
N27 C32 C31 110.7(3) . . ?
N27 C32 H32A 109.5 . . ?
C31 C32 H32A 109.5 . . ?
N27 C32 H32B 109.5 . . ?
C31 C32 H32B 109.5 . . ?
H32A C32 H32B 108.1 . . ?
N27 C33 C34 109.7(3) . . ?
N27 C33 H33A 109.7 . . ?
C34 C33 H33A 109.7 . . ?
N27 C33 H33B 109.7 . . ?
C34 C33 H33B 109.7 . . ?
H33A C33 H33B 108.2 . . ?
N30 C34 C33 110.9(3) . . ?
N30 C34 H34A 109.5 . . ?
C33 C34 H34A 109.5 . . ?
N30 C34 H34B 109.5 . . ?
C33 C34 H34B 109.5 . . ?
H34A C34 H34B 108 . . ?

loop_
_geom_bond_atom_site_label_1
_geom_bond_atom_site_label_2
_geom_bond_distance
_geom_bond_site_symmetry_2
_geom_bond_publ_flag
I1 C2 2.092(4) . ?
I1 O25 3.050(3) . ?
C2 C3 1.386(5) . ?
C2 C7 1.391(5) . ?
C3 C4 1.391(6) . ?
C3 H3 0.95 . ?
C4 C5 1.379(5) . ?
C4 N8 1.479(5) . ?
C5 C6 1.384(5) . ?
C5 H5 0.95 . ?
C6 C7 1.390(5) . ?
C6 N11 1.517(5) . ?
C7 H7 0.95 . ?
N8 O10 1.219(4) . ?
N8 O9 1.224(5) . ?
N11 O13 1.185(4) . ?
N11 O12 1.204(4) . ?
I14 C15 2.121(4) . ?
I14 N30 2.761(3) . ?
C15 C20 1.396(5) . ?
C15 C16 1.398(5) . ?
C16 C17 1.378(5) . ?
C16 H16 0.95 . ?
C17 C18 1.383(5) . ?
C17 N24 1.474(5) . ?
C18 C19 1.381(5) . ?
C18 H18 0.95 . ?
C19 C20 1.382(5) . ?
C19 N21 1.475(5) . ?
C20 H20 0.95 . ?
N21 O22 1.222(4) . ?
N21 O23 1.227(4) . ?
N24 O26 1.218(4) . ?
N24 O25 1.232(4) . ?
N27 C33 1.464(5) . ?
N27 C32 1.466(5) . ?
N27 C28 1.470(5) . ?
C28 C29 1.555(5) . ?
C28 H28A 0.99 . ?
C28 H28B 0.99 . ?
C29 N30 1.467(5) . ?
C29 H29A 0.99 . ?
C29 H29B 0.99 . ?
N30 C34 1.461(5) . ?
N30 C31 1.463(5) . ?
C31 C32 1.556(5) . ?
C31 H31A 0.99 . ?
C31 H31B 0.99 . ?
C32 H32A 0.99 . ?
C32 H32B 0.99 . ?
C33 C34 1.559(5) . ?
C33 H33A 0.99 . ?
C33 H33B 0.99 . ?
C34 H34A 0.99 . ?
C34 H34B 0.99 . ?

loop_
_geom_torsion_atom_site_label_1
_geom_torsion_atom_site_label_2
_geom_torsion_atom_site_label_3
_geom_torsion_atom_site_label_4
_geom_torsion
_geom_torsion_site_symmetry_1
_geom_torsion_site_symmetry_2
_geom_torsion_site_symmetry_3
_geom_torsion_site_symmetry_4
_geom_torsion_publ_flag
O25 I1 C2 C3 -110.1(5) . . . . ?
O25 I1 C2 C7 66.3(7) . . . . ?
C7 C2 C3 C4 -1.1(6) . . . . ?
I1 C2 C3 C4 175.2(3) . . . . ?
C2 C3 C4 C5 -0.5(6) . . . . ?
C2 C3 C4 N8 -179.3(3) . . . . ?
C3 C4 C5 C6 1.1(6) . . . . ?
N8 C4 C5 C6 179.8(3) . . . . ?
C4 C5 C6 C7 0.0(6) . . . . ?
C4 C5 C6 N11 -178.9(3) . . . . ?
C5 C6 C7 C2 -1.6(6) . . . . ?
N11 C6 C7 C2 177.3(3) . . . . ?
C3 C2 C7 C6 2.1(6) . . . . ?
I1 C2 C7 C6 -174.3(3) . . . . ?
C5 C4 N8 O10 -2.3(5) . . . . ?
C3 C4 N8 O10 176.5(3) . . . . ?
C5 C4 N8 O9 178.6(4) . . . . ?
C3 C4 N8 O9 -2.6(5) . . . . ?
C5 C6 N11 O13 6.9(5) . . . . ?
C7 C6 N11 O13 -172.1(4) . . . . ?
C5 C6 N11 O12 -174.3(3) . . . . ?
C7 C6 N11 O12 6.8(5) . . . . ?
C20 C15 C16 C17 -0.9(5) . . . . ?
I14 C15 C16 C17 178.5(3) . . . . ?
C15 C16 C17 C18 0.5(6) . . . . ?
C15 C16 C17 N24 179.6(3) . . . . ?
C16 C17 C18 C19 0.9(6) . . . . ?
N24 C17 C18 C19 -178.2(3) . . . . ?
C17 C18 C19 C20 -2.0(6) . . . . ?
C17 C18 C19 N21 176.9(3) . . . . ?
C18 C19 C20 C15 1.6(6) . . . . ?
N21 C19 C20 C15 -177.3(3) . . . . ?
C16 C15 C20 C19 -0.1(5) . . . . ?
I14 C15 C20 C19 -179.6(3) . . . . ?
C18 C19 N21 O22 -9.0(5) . . . . ?
C20 C19 N21 O22 170.0(4) . . . . ?
C18 C19 N21 O23 171.9(4) . . . . ?
C20 C19 N21 O23 -9.1(5) . . . . ?
C16 C17 N24 O26 7.7(5) . . . . ?
C18 C17 N24 O26 -173.0(4) . . . . ?
C16 C17 N24 O25 -171.1(4) . . . . ?
C18 C17 N24 O25 8.2(5) . . . . ?
O26 N24 O25 I1 25.7(6) . . . . ?
C17 N24 O25 I1 -155.6(2) . . . . ?
C2 I1 O25 N24 -81.5(6) . . . . ?
C33 N27 C28 C29 61.1(4) . . . . ?
C32 N27 C28 C29 -56.7(4) . . . . ?
N27 C28 C29 N30 -3.1(5) . . . . ?
C28 C29 N30 C34 -57.1(4) . . . . ?
C28 C29 N30 C31 61.5(4) . . . . ?
C28 C29 N30 I14 -177.6(3) . . . . ?
C34 N30 C31 C32 59.0(4) . . . . ?
C29 N30 C31 C32 -59.1(4) . . . . ?
I14 N30 C31 C32 -176.0(3) . . . . ?
C33 N27 C32 C31 -58.1(4) . . . . ?
C28 N27 C32 C31 59.3(4) . . . . ?
N30 C31 C32 N27 -1.5(5) . . . . ?
C32 N27 C33 C34 60.1(4) . . . . ?
C28 N27 C33 C34 -57.3(4) . . . . ?
C31 N30 C34 C33 -57.0(4) . . . . ?
C29 N30 C34 C33 60.8(4) . . . . ?
I14 N30 C34 C33 177.7(3) . . . . ?
N27 C33 C34 N30 -2.7(5) . . . . ?
